data_4303529
loop_
_publ_author_name
'Jian-Kai Cheng'
'Jian Zhang'
'Pei-Xiu Yin'
'Qi-Pu Lin'
'Zhao-Ji Li'
'Yuan-Gen Yao'

_publ_section_title
;
Temperature-Controlled Syntheses of Substituted 1,2,4-Triazolelead(II)
Complexes: Active Lone Pair and N-H...X (X = Cl, Br, I) Hydrogen Bonds
;
_journal_name_full 'Inorganic Chemistry'
_journal_page_first 9992
_journal_page_last 9994
_journal_paper_doi 10.1021/ic901653y
_journal_volume 48
_journal_year 2009
_chemical_formula_moiety 'C2 H5 I N6 Pb S'
_chemical_formula_sum 'C2 H5 I N6 Pb S'
_chemical_formula_weight 479.29
_chemical_name_systematic
; 
 ? 
;
_space_group_IT_number 14
_symmetry_cell_setting monoclinic
_symmetry_space_group_name_Hall '-P 2ybc'
_symmetry_space_group_name_H-M 'P 1 21/c 1'
_atom_sites_solution_hydrogens geom
_atom_sites_solution_primary direct
_atom_sites_solution_secondary difmap
_audit_creation_method SHELXL-97
_cell_angle_alpha 90.00
_cell_angle_beta 106.443(6)
_cell_angle_gamma 90.00
_cell_formula_units_Z 4
_cell_length_a 10.1757(11)
_cell_length_b 11.6551(7)
_cell_length_c 7.7629(8)
_cell_measurement_reflns_used 2597
_cell_measurement_temperature 293(2)
_cell_measurement_theta_max 27.4797
_cell_measurement_theta_min 3.2457
_cell_volume 883.02(14)
_computing_cell_refinement 'Bruker XSCANS'
_computing_data_collection 'Bruker XSCANS'
_computing_data_reduction 'Bruker SHELXTL'
_computing_molecular_graphics 'Bruker SHELXTL'
_computing_publication_material 'Bruker SHELXTL'
_computing_structure_refinement 'SHELXL-97 (Sheldrick, 1997)'
_computing_structure_solution 'SHELXS-97 (Sheldrick, 1990)'
_diffrn_ambient_temperature 293(2)
_diffrn_detector_area_resol_mean none
_diffrn_measured_fraction_theta_full 0.988
_diffrn_measured_fraction_theta_max 0.988
_diffrn_measurement_device_type 'Bruker P4'
_diffrn_measurement_method '\w scans'
_diffrn_radiation_monochromator graphite
_diffrn_radiation_source 'fine-focus sealed tube'
_diffrn_radiation_type MoK\a
_diffrn_radiation_wavelength 0.71073
_diffrn_reflns_av_R_equivalents 0.0558
_diffrn_reflns_av_sigmaI/netI 0.0536
_diffrn_reflns_limit_h_max 12
_diffrn_reflns_limit_h_min -13
_diffrn_reflns_limit_k_max 15
_diffrn_reflns_limit_k_min -15
_diffrn_reflns_limit_l_max 10
_diffrn_reflns_limit_l_min -9
_diffrn_reflns_number 6619
_diffrn_reflns_theta_full 27.47
_diffrn_reflns_theta_max 27.47
_diffrn_reflns_theta_min 3.25
_diffrn_standards_interval_count 0
_diffrn_standards_interval_time .
_diffrn_standards_number 0
_exptl_absorpt_coefficient_mu 22.788
_exptl_absorpt_correction_T_max 0.102
_exptl_absorpt_correction_T_min 0.047
_exptl_absorpt_correction_type multi-scan
_exptl_absorpt_process_details crystalclear
_exptl_crystal_colour Red
_exptl_crystal_density_diffrn 3.605
_exptl_crystal_density_method 'not measured'
_exptl_crystal_description Prism
_exptl_crystal_F_000 840
_exptl_crystal_size_max 0.2200
_exptl_crystal_size_mid 0.1200
_exptl_crystal_size_min 0.1000
_refine_diff_density_max 1.539
_refine_diff_density_min -3.123
_refine_diff_density_rms 0.317
_refine_ls_extinction_method none
_refine_ls_goodness_of_fit_ref 1.008
_refine_ls_hydrogen_treatment constr
_refine_ls_matrix_type full
_refine_ls_number_parameters 100
_refine_ls_number_reflns 2013
_refine_ls_number_restraints 1
_refine_ls_restrained_S_all 1.017
_refine_ls_R_factor_all 0.0381
_refine_ls_R_factor_gt 0.0351
_refine_ls_shift/su_max 0.061
_refine_ls_shift/su_mean 0.011
_refine_ls_structure_factor_coef Fsqd
_refine_ls_weighting_details 'calc w=1/[\s^2^(Fo^2^)+(0.0379P)^2^+0.0000P] where P=(Fo^2^+2Fc^2^)/3'
_refine_ls_weighting_scheme calc
_refine_ls_wR_factor_gt 0.0793
_refine_ls_wR_factor_ref 0.0805
_reflns_number_gt 1762
_reflns_number_total 2013
_reflns_threshold_expression >2sigma(I)
_cod_data_source_file ic901653y_si_001_3.cif
_cod_data_source_block 3
_cod_depositor_comments
;
The following automatic conversions were performed:
'_symmetry_cell_setting' value 'Monoclinic' changed to 'monoclinic'
according to '/home/saulius/struct/CIF-dictionaries/cif_core.dic'
dictionary named 'cif_core.dic' version 2.4.1 from
2010-06-29.

'_exptl_absorpt_correction_type' value 'Multi-scan' changed
to 'multi-scan' according to
'/home/saulius/struct/CIF-dictionaries/cif_core.dic' dictionary named
'cif_core.dic' version 2.4.1 from 2010-06-29.

Automatic conversion script
Id: cif_fix_enum 1527 2010-12-29 10:47:43Z saulius 
;
_cod_database_code 4303529

loop_
_symmetry_equiv_pos_as_xyz
'x, y, z'
'-x, y+1/2, -z+1/2'
'-x, -y, -z'
'x, -y-1/2, z-1/2'

loop_
_atom_site_label
_atom_site_type_symbol
_atom_site_fract_x
_atom_site_fract_y
_atom_site_fract_z
_atom_site_U_iso_or_equiv
_atom_site_adp_type
_atom_site_occupancy
_atom_site_symmetry_multiplicity
_atom_site_calc_flag
_atom_site_refinement_flags
_atom_site_disorder_assembly
_atom_site_disorder_group
Pb1 Pb 0.64943(3) 0.15823(3) 0.42655(4) 0.02044(12) Uani 1 1 d U . .
I1 I 0.85847(6) 0.12409(5) 0.83235(8) 0.03087(17) Uani 1 1 d U . .
S1 S 0.4707(2) 0.13401(18) 0.0671(3) 0.0287(5) Uani 1 1 d . . .
N1 N 0.2759(6) 0.2788(5) 0.1268(8) 0.0202(14) Uani 1 1 d . . .
N2 N 0.4415(7) 0.3670(6) 0.0519(9) 0.0219(15) Uani 1 1 d . . .
N3 N 0.3487(6) 0.4499(6) 0.0780(8) 0.0205(15) Uani 1 1 d . . .
N4 N 0.1389(7) 0.4390(6) 0.1581(10) 0.0298(17) Uani 1 1 d . . .
H4 H 0.0684 0.3986 0.1587 0.036 Uiso 1 1 calc R . .
N5 N 0.1463(7) 0.5568(6) 0.1912(10) 0.0342(18) Uani 1 1 d . . .
H5A H 0.2186 0.5943 0.1894 0.041 Uiso 1 1 calc R . .
H5B H 0.0785 0.5918 0.2135 0.041 Uiso 1 1 calc R . .
N6 N 0.1952(7) 0.1968(6) 0.1771(10) 0.0305(17) Uani 1 1 d . . .
H6A H 0.1248 0.2175 0.2100 0.037 Uiso 1 1 calc R . .
H6B H 0.2155 0.1253 0.1756 0.037 Uiso 1 1 calc R . .
C1 C 0.3967(7) 0.2641(7) 0.0796(9) 0.0181(16) Uani 1 1 d . . .
C2 C 0.2535(7) 0.3928(7) 0.1242(10) 0.0203(17) Uani 1 1 d . . .

loop_
_atom_site_aniso_label
_atom_site_aniso_U_11
_atom_site_aniso_U_22
_atom_site_aniso_U_33
_atom_site_aniso_U_23
_atom_site_aniso_U_13
_atom_site_aniso_U_12
Pb1 0.01632(17) 0.01775(19) 0.0290(2) 0.00102(11) 0.00922(13) -0.00079(10)
I1 0.0233(3) 0.0334(3) 0.0364(4) -0.0011(2) 0.0093(2) 0.0061(2)
S1 0.0304(11) 0.0196(10) 0.0339(12) -0.0021(9) 0.0056(9) 0.0078(9)
N1 0.018(3) 0.016(3) 0.026(4) 0.002(3) 0.006(3) -0.004(3)
N2 0.020(3) 0.015(3) 0.033(4) -0.002(3) 0.011(3) 0.004(3)
N3 0.016(3) 0.017(4) 0.033(4) 0.001(3) 0.013(3) 0.001(2)
N4 0.016(3) 0.029(4) 0.048(5) -0.005(3) 0.016(3) 0.000(3)
N5 0.021(3) 0.023(4) 0.065(6) -0.011(4) 0.023(3) 0.003(3)
N6 0.027(4) 0.023(4) 0.046(5) 0.003(3) 0.018(3) -0.010(3)
C1 0.014(3) 0.020(4) 0.021(4) -0.004(3) 0.005(3) 0.003(3)
C2 0.013(4) 0.018(4) 0.029(5) 0.003(3) 0.004(3) 0.003(3)

loop_
_atom_type_symbol
_atom_type_description
_atom_type_scat_dispersion_real
_atom_type_scat_dispersion_imag
_atom_type_scat_source
C C 0.0033 0.0016 'International Tables Vol C Tables 4.2.6.8 and 6.1.1.4'
H H 0.0000 0.0000 'International Tables Vol C Tables 4.2.6.8 and 6.1.1.4'
N N 0.0061 0.0033 'International Tables Vol C Tables 4.2.6.8 and 6.1.1.4'
S S 0.1246 0.1234 'International Tables Vol C Tables 4.2.6.8 and 6.1.1.4'
Pb Pb -3.3944 10.1111 'International Tables Vol C Tables 4.2.6.8 and 6.1.1.4'
I I -0.4742 1.8119 'International Tables Vol C Tables 4.2.6.8 and 6.1.1.4'

loop_
_geom_angle_atom_site_label_1
_geom_angle_atom_site_label_2
_geom_angle_atom_site_label_3
_geom_angle
_geom_angle_site_symmetry_1
_geom_angle_site_symmetry_3
_geom_angle_publ_flag
N3 Pb1 N2 84.40(19) 2_645 4_566 ?
N3 Pb1 N5 63.7(2) 2_645 2_645 ?
N2 Pb1 N5 148.11(19) 4_566 2_645 ?
N3 Pb1 S1 83.87(15) 2_645 . ?
N2 Pb1 S1 89.65(16) 4_566 . ?
N5 Pb1 S1 88.01(16) 2_645 . ?
N3 Pb1 I1 83.53(14) 2_645 . ?
N2 Pb1 I1 90.12(15) 4_566 . ?
N5 Pb1 I1 85.53(16) 2_645 . ?
S1 Pb1 I1 167.37(5) . . ?
C1 S1 Pb1 91.5(2) . . ?
C2 N1 N6 124.9(7) . . ?
C2 N1 C1 106.1(6) . . ?
N6 N1 C1 128.9(6) . . ?
C1 N2 N3 108.9(6) . . ?
C1 N2 Pb1 108.3(5) . 4_565 ?
N3 N2 Pb1 142.0(5) . 4_565 ?
C2 N3 N2 105.7(6) . . ?
C2 N3 Pb1 121.5(5) . 2_655 ?
N2 N3 Pb1 132.6(5) . 2_655 ?
C2 N4 N5 114.6(7) . . ?
C2 N4 H4 122.7 . . ?
N5 N4 H4 122.7 . . ?
N4 N5 Pb1 111.5(5) . 2_655 ?
N4 N5 H5A 120.0 . . ?
Pb1 N5 H5A 18.0 2_655 . ?
N4 N5 H5B 120.0 . . ?
Pb1 N5 H5B 125.7 2_655 . ?
H5A N5 H5B 120.0 . . ?
N1 N6 H6A 120.0 . . ?
N1 N6 H6B 120.0 . . ?
H6A N6 H6B 120.0 . . ?
N2 C1 N1 107.6(6) . . ?
N2 C1 S1 128.2(6) . . ?
N1 C1 S1 124.2(6) . . ?
N3 C2 N1 111.8(7) . . ?
N3 C2 N4 126.0(7) . . ?
N1 C2 N4 122.2(7) . . ?

loop_
_geom_bond_atom_site_label_1
_geom_bond_atom_site_label_2
_geom_bond_distance
_geom_bond_site_symmetry_2
_geom_bond_publ_flag
Pb1 N3 2.429(7) 2_645 ?
Pb1 N2 2.584(7) 4_566 ?
Pb1 N5 2.762(8) 2_645 ?
Pb1 S1 2.881(2) . ?
Pb1 I1 3.2883(7) . ?
S1 C1 1.707(8) . ?
N1 C2 1.347(10) . ?
N1 N6 1.386(8) . ?
N1 C1 1.389(10) . ?
N2 C1 1.322(10) . ?
N2 N3 1.405(8) . ?
N2 Pb1 2.584(7) 4_565 ?
N3 C2 1.307(9) . ?
N3 Pb1 2.429(7) 2_655 ?
N4 C2 1.376(10) . ?
N4 N5 1.394(10) . ?
N4 H4 0.8600 . ?
N5 Pb1 2.762(8) 2_655 ?
N5 H5A 0.8600 . ?
N5 H5B 0.8600 . ?
N6 H6A 0.8600 . ?
N6 H6B 0.8600 . ?

loop_
_geom_hbond_atom_site_label_D
_geom_hbond_atom_site_label_H
_geom_hbond_atom_site_label_A
_geom_hbond_distance_DH
_geom_hbond_distance_HA
_geom_hbond_distance_DA
_geom_hbond_angle_DHA
_geom_hbond_site_symmetry_A
N4 H4 I1 0.86 2.84 3.563(7) 142.6 4_465
N5 H5B I1 0.86 3.42 3.794(8) 109.4 2_656
N5 H5B N4 0.86 3.12 3.365(10) 99.1 3_565
N6 H6B I1 0.86 3.00 3.777(7) 151.6 3_656

loop_
_geom_torsion_atom_site_label_1
_geom_torsion_atom_site_label_2
_geom_torsion_atom_site_label_3
_geom_torsion_atom_site_label_4
_geom_torsion
_geom_torsion_site_symmetry_1
_geom_torsion_site_symmetry_2
_geom_torsion_site_symmetry_3
_geom_torsion_site_symmetry_4
_geom_torsion_publ_flag
N3 Pb1 S1 C1 154.4(3) 2_645 . . . ?
N2 Pb1 S1 C1 70.0(3) 4_566 . . . ?
N5 Pb1 S1 C1 -141.8(3) 2_645 . . . ?
I1 Pb1 S1 C1 159.0(3) . . . . ?
C1 N2 N3 C2 1.3(8) . . . . ?
Pb1 N2 N3 C2 169.3(7) 4_565 . . . ?
C1 N2 N3 Pb1 176.1(5) . . . 2_655 ?
Pb1 N2 N3 Pb1 -15.9(11) 4_565 . . 2_655 ?
C2 N4 N5 Pb1 17.7(8) . . . 2_655 ?
N3 N2 C1 N1 -0.9(8) . . . . ?
Pb1 N2 C1 N1 -173.2(4) 4_565 . . . ?
N3 N2 C1 S1 -179.6(5) . . . . ?
Pb1 N2 C1 S1 8.2(8) 4_565 . . . ?
C2 N1 C1 N2 0.2(8) . . . . ?
N6 N1 C1 N2 -176.4(7) . . . . ?
C2 N1 C1 S1 178.9(5) . . . . ?
N6 N1 C1 S1 2.3(11) . . . . ?
Pb1 S1 C1 N2 82.8(7) . . . . ?
Pb1 S1 C1 N1 -95.7(6) . . . . ?
N2 N3 C2 N1 -1.2(8) . . . . ?
Pb1 N3 C2 N1 -176.7(4) 2_655 . . . ?
N2 N3 C2 N4 -177.9(7) . . . . ?
Pb1 N3 C2 N4 6.6(10) 2_655 . . . ?
N6 N1 C2 N3 177.5(7) . . . . ?
C1 N1 C2 N3 0.7(8) . . . . ?
N6 N1 C2 N4 -5.7(11) . . . . ?
C1 N1 C2 N4 177.5(7) . . . . ?
N5 N4 C2 N3 -17.8(11) . . . . ?
N5 N4 C2 N1 165.8(7) . . . . ?
